data_7704624
loop_
_publ_author_name
'Raju, Saravanan'
'Singh, Harkesh B.'
'Butcher, Ray J.'

_publ_section_title
;
 Metallophilic interactions: observations of the shortest
 metallophilicinteractions between closed shell
 (d<sup>10</sup>d<sup>10</sup>, d<sup>10</sup>d<sup>8</sup>,
 d<sup>8</sup>d<sup>8</sup>) metal ions [MM' M = Hg(ii) and Pd(ii) and M'
 = Cu(i), Ag(i), Au(i), and Pd(ii)].
;
_journal_issue 26
_journal_name_full 'Dalton transactions (Cambridge, England : 2003)'
_journal_page_first 9099
_journal_page_last 9117
_journal_paper_doi 10.1039/d0dt01008a
_journal_volume 49
_journal_year 2020
_chemical_formula_moiety 'C20 H18 Cu Hg N2 O S, Cl O4'
_chemical_formula_sum 'C20 H18 Cl Cu Hg N2 O5 S'
_chemical_formula_weight 698.00
_chemical_name_common 'C40 H36 Cl2 Cu2 Hg2 N4 O10 S2'
_chemical_name_systematic 'C40 H36 Cl2 Cu2 Hg2 N4 O10 S2'
_space_group_crystal_system monoclinic
_space_group_IT_number 15
_space_group_name_Hall '-I 2ya'
_space_group_name_H-M_alt 'I 1 2/a 1'
_atom_sites_solution_hydrogens geom
_audit_creation_method SHELXL-2018/3
_audit_update_record
;
2019-02-21 deposited with the CCDC.	2020-06-03 downloaded from the CCDC.
;
_cell_angle_alpha 90
_cell_angle_beta 99.154(2)
_cell_angle_gamma 90
_cell_formula_units_Z 16
_cell_length_a 13.9476(3)
_cell_length_b 23.8594(4)
_cell_length_c 25.8161(5)
_cell_measurement_reflns_used 20503
_cell_measurement_temperature 100(2)
_cell_measurement_theta_max 31.1910
_cell_measurement_theta_min 1.8010
_cell_volume 8481.7(3)
_computing_cell_refinement 'CrysAlisPro 1.171.39.46 (Rigaku OD, 2018)'
_computing_data_collection 'CrysAlisPro 1.171.39.46 (Rigaku OD, 2018)'
_computing_data_reduction 'CrysAlisPro 1.171.39.46 (Rigaku OD, 2018)'
_computing_molecular_graphics 'SHELXTL (Sheldrick, 2008)'
_computing_publication_material 'SHELXTL (Sheldrick, 2008)'
_computing_structure_refinement 'SHELXL-2018/3 (Sheldrick, 2018)'
_computing_structure_solution 'SHELXT (Sheldrick, 2015a)'
_diffrn_ambient_temperature 100(2)
_diffrn_measured_fraction_theta_full 0.995
_diffrn_measured_fraction_theta_max 0.905
_diffrn_measurement_device_type 'Rigaku Saturn724'
_diffrn_measurement_method '\w scans'
_diffrn_radiation_type MoK\a
_diffrn_radiation_wavelength 0.71073
_diffrn_reflns_av_R_equivalents 0.0453
_diffrn_reflns_av_unetI/netI 0.0387
_diffrn_reflns_Laue_measured_fraction_full 0.995
_diffrn_reflns_Laue_measured_fraction_max 0.905
_diffrn_reflns_limit_h_max 19
_diffrn_reflns_limit_h_min -20
_diffrn_reflns_limit_k_max 34
_diffrn_reflns_limit_k_min -33
_diffrn_reflns_limit_l_max 36
_diffrn_reflns_limit_l_min -36
_diffrn_reflns_number 12464
_diffrn_reflns_point_group_measured_fraction_full 0.995
_diffrn_reflns_point_group_measured_fraction_max 0.905
_diffrn_reflns_theta_full 25.242
_diffrn_reflns_theta_max 31.198
_diffrn_reflns_theta_min 2.339
_exptl_absorpt_coefficient_mu 8.495
_exptl_absorpt_correction_T_max 0.04356
_exptl_absorpt_correction_T_min 0.01870
_exptl_absorpt_correction_type multi-scan
_exptl_absorpt_process_details
;
The symmetry employed for this shelxl refinement is uniquely defined
by the following loop, which should always be used as a source of
symmetry information in preference to the above space-group names.
They are only intended as comments.
;
_exptl_crystal_colour yellow
_exptl_crystal_density_diffrn 2.186
_exptl_crystal_description prism
_exptl_crystal_F_000 5344
_exptl_crystal_recrystallization_method 'Re-crystallisation from solvent'
_exptl_crystal_size_max 0.114
_exptl_crystal_size_mid 0.095
_exptl_crystal_size_min 0.075
_refine_diff_density_max 3.398
_refine_diff_density_min -0.769
_refine_diff_density_rms 0.181
_refine_ls_extinction_method none
_refine_ls_goodness_of_fit_ref 1.039
_refine_ls_hydrogen_treatment constr
_refine_ls_matrix_type full
_refine_ls_number_parameters 603
_refine_ls_number_reflns 12464
_refine_ls_number_restraints 46
_refine_ls_restrained_S_all 1.040
_refine_ls_R_factor_all 0.0601
_refine_ls_R_factor_gt 0.0392
_refine_ls_shift/su_max 0.004
_refine_ls_shift/su_mean 0.000
_refine_ls_structure_factor_coef Fsqd
_refine_ls_weighting_details 'w=1/[\s^2^(Fo^2^)+(0.0366P)^2^+9.8445P] where P=(Fo^2^+2Fc^2^)/3'
_refine_ls_weighting_scheme calc
_refine_ls_wR_factor_gt 0.0828
_refine_ls_wR_factor_ref 0.0922
_reflns_Friedel_coverage 0.000
_reflns_number_gt 9117
_reflns_number_total 12464
_reflns_threshold_expression 'I > 2\s(I)'
_cod_data_source_file d0dt01008a2.cif
_cod_data_source_block shelx_CCDC2
_cod_depositor_comments 'Adding full bibliography for 7704622--7704632.cif.'
_cod_original_sg_symbol_H-M 'I 2/a'
_cod_database_code 7704624
_shelx_shelxl_version_number 2018/3
_shelx_space_group_comment
;
The symmetry employed for this shelxl refinement is uniquely defined
by the following loop, which should always be used as a source of
symmetry information in preference to the above space-group names.
They are only intended as comments.
;

loop_
_space_group_symop_operation_xyz
'x, y, z'
'-x+1/2, y, -z'
'x+1/2, y+1/2, z+1/2'
'-x+1, y+1/2, -z+1/2'
'-x, -y, -z'
'x-1/2, -y, z'
'-x+1/2, -y+1/2, -z+1/2'
'x, -y+1/2, z+1/2'

loop_
_atom_site_label
_atom_site_type_symbol
_atom_site_fract_x
_atom_site_fract_y
_atom_site_fract_z
_atom_site_U_iso_or_equiv
_atom_site_adp_type
_atom_site_occupancy
_atom_site_site_symmetry_order
_atom_site_calc_flag
_atom_site_refinement_flags_posn
_atom_site_refinement_flags_adp
_atom_site_refinement_flags_occupancy
_atom_site_disorder_assembly
_atom_site_disorder_group
Hg1 Hg 0.17235(2) 0.54564(2) 0.55131(2) 0.02908(5) Uani 1 1 d . . . . .
Cu1 Cu 0.18746(4) 0.43867(2) 0.58374(2) 0.02839(12) Uani 1 1 d . . . . .
S1S S 0.08665(9) 0.32171(5) 0.65082(5) 0.0407(3) Uani 1 1 d . . . . .
O1S O 0.1330(3) 0.36074(14) 0.61649(15) 0.0526(10) Uani 1 1 d . . . . .
C1S C 0.1781(4) 0.2726(2) 0.6747(3) 0.0577(16) Uani 1 1 d . . . . .
H1SA H 0.206942 0.257666 0.645367 0.087 Uiso 1 1 calc R U . . .
H1SB H 0.149482 0.241869 0.692296 0.087 Uiso 1 1 calc R U . . .
H1SC H 0.228441 0.291081 0.699727 0.087 Uiso 1 1 calc R U . . .
C2S C 0.0115(5) 0.2759(3) 0.6083(2) 0.0676(19) Uani 1 1 d . . . . .
H2SA H -0.042483 0.297080 0.588567 0.101 Uiso 1 1 calc R U . . .
H2SB H -0.014222 0.246661 0.628998 0.101 Uiso 1 1 calc R U . . .
H2SC H 0.049549 0.258478 0.583819 0.101 Uiso 1 1 calc R U . . .
N1 N 0.1369(3) 0.41910(15) 0.51109(14) 0.0309(8) Uani 1 1 d . . . . .
N2 N 0.2594(2) 0.46843(15) 0.64854(14) 0.0300(8) Uani 1 1 d . . . . .
C1 C 0.1048(3) 0.51495(18) 0.47929(17) 0.0288(9) Uani 1 1 d . . . . .
C2 C 0.0644(3) 0.54919(19) 0.43911(18) 0.0331(10) Uani 1 1 d . . . . .
H2 H 0.068131 0.588609 0.444196 0.040 Uiso 1 1 calc R U . . .
C3 C 0.0179(3) 0.5285(2) 0.39079(18) 0.0361(10) Uani 1 1 d . . . . .
H3 H -0.010972 0.553665 0.364302 0.043 Uiso 1 1 calc R U . . .
C4 C 0.0141(3) 0.4724(2) 0.38192(17) 0.0344(10) Uani 1 1 d . . . . .
H4 H -0.016940 0.458456 0.349014 0.041 Uiso 1 1 calc R U . . .
C5 C 0.0566(3) 0.4340(2) 0.42168(18) 0.0335(10) Uani 1 1 d . . . . .
C6 C 0.1000(3) 0.45583(18) 0.47106(18) 0.0291(9) Uani 1 1 d . . . . .
C7 C 0.1344(4) 0.36456(19) 0.5010(2) 0.0403(11) Uani 1 1 d . . . . .
H7 H 0.159502 0.339636 0.528566 0.048 Uiso 1 1 calc R U . . .
C8 C 0.0963(4) 0.3414(2) 0.4514(2) 0.0459(13) Uani 1 1 d . . . . .
H8 H 0.099382 0.302206 0.445510 0.055 Uiso 1 1 calc R U . . .
C9 C 0.0551(4) 0.3765(2) 0.4123(2) 0.0417(11) Uani 1 1 d . . . . .
H9 H 0.025915 0.361953 0.379271 0.050 Uiso 1 1 calc R U . . .
C10 C 0.2433(3) 0.56787(18) 0.62482(17) 0.0293(9) Uani 1 1 d . . . . .
C11 C 0.2654(3) 0.6222(2) 0.6393(2) 0.0399(11) Uani 1 1 d . . . . .
H11 H 0.240997 0.651556 0.616043 0.048 Uiso 1 1 calc R U . . .
C12 C 0.3231(4) 0.6362(2) 0.6875(2) 0.0434(12) Uani 1 1 d . . . . .
H12 H 0.338157 0.674336 0.695657 0.052 Uiso 1 1 calc R U . . .
C13 C 0.3572(3) 0.5958(2) 0.7221(2) 0.0406(11) Uani 1 1 d . . . . .
H13 H 0.395398 0.605516 0.754679 0.049 Uiso 1 1 calc R U . . .
C14 C 0.3359(3) 0.5385(2) 0.70992(19) 0.0367(11) Uani 1 1 d . . . . .
C15 C 0.2783(3) 0.52424(18) 0.66146(17) 0.0289(9) Uani 1 1 d . . . . .
C16 C 0.2956(3) 0.4294(2) 0.68292(18) 0.0344(10) Uani 1 1 d . . . . .
H16 H 0.282424 0.391323 0.673799 0.041 Uiso 1 1 calc R U . . .
C17 C 0.3520(4) 0.4409(2) 0.73197(19) 0.0397(11) Uani 1 1 d . . . . .
H17 H 0.376274 0.411383 0.755105 0.048 Uiso 1 1 calc R U . . .
C18 C 0.3710(3) 0.4954(2) 0.74534(18) 0.0385(11) Uani 1 1 d . . . . .
H18 H 0.407802 0.504485 0.778485 0.046 Uiso 1 1 calc R U . . .
Hg1A Hg 0.82543(2) 0.55212(2) 0.94803(2) 0.03007(5) Uani 1 1 d . . . . .
Cu1A Cu 0.80454(4) 0.44673(2) 0.91225(2) 0.02831(12) Uani 1 1 d . . . . .
S2S S 0.89013(10) 0.32270(5) 0.84326(5) 0.0406(3) Uani 1 1 d . . . . .
O2S O 0.8522(3) 0.36782(14) 0.87559(15) 0.0549(10) Uani 1 1 d . . . . .
C3S C 0.9608(5) 0.2764(3) 0.8885(2) 0.0670(19) Uani 1 1 d . . . . .
H3SA H 0.921361 0.262889 0.914139 0.101 Uiso 1 1 calc R U . . .
H3SB H 1.017681 0.296401 0.906798 0.101 Uiso 1 1 calc R U . . .
H3SC H 0.982294 0.244421 0.869426 0.101 Uiso 1 1 calc R U . . .
C4S C 0.7896(4) 0.2771(2) 0.8233(3) 0.0589(16) Uani 1 1 d . . . . .
H4SD H 0.738399 0.297496 0.800505 0.088 Uiso 1 1 calc R U . . .
H4SE H 0.764329 0.263497 0.854348 0.088 Uiso 1 1 calc R U . . .
H4SF H 0.810818 0.245112 0.804130 0.088 Uiso 1 1 calc R U . . .
N1A N 0.7318(2) 0.47953(15) 0.84874(14) 0.0294(8) Uani 1 1 d . . . . .
N2A N 0.8581(2) 0.42380(15) 0.98365(14) 0.0305(8) Uani 1 1 d . . . . .
C1A C 0.7515(3) 0.57785(18) 0.87560(18) 0.0310(9) Uani 1 1 d . . . . .
C2A C 0.7308(4) 0.6328(2) 0.8640(2) 0.0415(11) Uani 1 1 d . . . . .
H2A H 0.758554 0.660951 0.887797 0.050 Uiso 1 1 calc R U . . .
C3A C 0.6687(4) 0.6492(2) 0.8171(2) 0.0446(12) Uani 1 1 d . . . . .
H3A H 0.654179 0.687673 0.810419 0.054 Uiso 1 1 calc R U . . .
C4A C 0.6306(3) 0.6098(2) 0.7823(2) 0.0406(11) Uani 1 1 d . . . . .
H4A H 0.589253 0.620865 0.751112 0.049 Uiso 1 1 calc R U . . .
C5A C 0.6513(3) 0.55261(19) 0.79152(19) 0.0343(10) Uani 1 1 d . . . . .
C6A C 0.7123(3) 0.53590(18) 0.83821(18) 0.0285(9) Uani 1 1 d . . . . .
C7A C 0.6917(3) 0.4420(2) 0.81358(19) 0.0339(10) Uani 1 1 d . . . . .
H7A H 0.704721 0.403532 0.820949 0.041 Uiso 1 1 calc R U . . .
C8A C 0.6316(3) 0.4556(2) 0.7666(2) 0.0389(11) Uani 1 1 d . . . . .
H8A H 0.604623 0.427016 0.743021 0.047 Uiso 1 1 calc R U . . .
C9A C 0.6128(3) 0.5104(2) 0.75531(18) 0.0368(10) Uani 1 1 d . . . . .
H9A H 0.573829 0.520608 0.723103 0.044 Uiso 1 1 calc R U . . .
C10A C 0.8930(3) 0.51837(19) 1.01845(17) 0.0309(9) Uani 1 1 d . . . . .
C11A C 0.9368(3) 0.5506(2) 1.05964(19) 0.0348(10) Uani 1 1 d . . . . .
H11A H 0.935737 0.590221 1.055910 0.042 Uiso 1 1 calc R U . . .
C12A C 0.9835(3) 0.5271(2) 1.10735(18) 0.0371(11) Uani 1 1 d . . . . .
H12A H 1.013448 0.550915 1.134719 0.045 Uiso 1 1 calc R U . . .
C13A C 0.9855(3) 0.4711(2) 1.11417(18) 0.0360(10) Uani 1 1 d . . . . .
H13A H 1.016807 0.455637 1.146392 0.043 Uiso 1 1 calc R U . . .
C14A C 0.9409(3) 0.4346(2) 1.07326(18) 0.0346(10) Uani 1 1 d . . . . .
C15A C 0.8968(3) 0.45896(19) 1.02500(18) 0.0305(9) Uani 1 1 d . . . . .
C16A C 0.8594(3) 0.36909(19) 0.9917(2) 0.0384(11) Uani 1 1 d . . . . .
H16A H 0.831734 0.345534 0.963560 0.046 Uiso 1 1 calc R U . . .
C17A C 0.8990(4) 0.3439(2) 1.0391(2) 0.0464(13) Uani 1 1 d . . . . .
H17A H 0.896762 0.304360 1.042860 0.056 Uiso 1 1 calc R U . . .
C18A C 0.9408(4) 0.3764(2) 1.0797(2) 0.0432(12) Uani 1 1 d . . . . .
H18A H 0.969444 0.359798 1.111968 0.052 Uiso 1 1 calc R U . . .
Cl1 Cl 0.250000 0.69905(7) 0.500000 0.0503(5) Uani 1 2 d DS T P . .
Cl2 Cl 0.750000 0.70365(7) 1.000000 0.0539(5) Uani 1 2 d DS T P . .
Cl3 Cl 0.50497(8) 0.30217(5) 0.74647(4) 0.0380(3) Uani 1 1 d D . . . .
O1 O 0.2670(14) 0.7342(10) 0.5459(8) 0.049(3) Uani 0.56(3) 1 d D U P A 1
O2 O 0.1517(12) 0.6762(10) 0.4981(6) 0.100(5) Uani 0.56(3) 1 d D U P A 1
O1A O 0.238(2) 0.7297(13) 0.5452(11) 0.060(5) Uani 0.44(3) 1 d D U P A 2
O2A O 0.1941(19) 0.6508(7) 0.4914(6) 0.078(6) Uani 0.44(3) 1 d D U P A 2
O5 O 0.8529(10) 0.6864(10) 1.0121(6) 0.114(5) Uani 0.49(2) 1 d D U P B 1
O6 O 0.7249(17) 0.7333(9) 1.0433(10) 0.071(5) Uani 0.49(2) 1 d D U P B 1
O5A O 0.8026(14) 0.6548(5) 1.0089(4) 0.084(5) Uani 0.51(2) 1 d D U P B 2
O6A O 0.7583(16) 0.7394(8) 1.0449(9) 0.064(4) Uani 0.51(2) 1 d D U P B 2
O9 O 0.4120(3) 0.30273(18) 0.71478(19) 0.0790(14) Uani 1 1 d D . . . .
O10 O 0.5719(3) 0.32812(17) 0.71688(17) 0.0670(12) Uani 1 1 d D . . . .
O11 O 0.5015(4) 0.33252(17) 0.79307(15) 0.0709(13) Uani 1 1 d D . . . .
O12 O 0.5323(3) 0.24541(16) 0.75779(16) 0.0693(12) Uani 1 1 d D . . . .

loop_
_atom_site_aniso_label
_atom_site_aniso_U_11
_atom_site_aniso_U_22
_atom_site_aniso_U_33
_atom_site_aniso_U_23
_atom_site_aniso_U_13
_atom_site_aniso_U_12
Hg1 0.02932(9) 0.02859(9) 0.02907(10) -0.00038(6) 0.00378(7) -0.00111(6)
Cu1 0.0323(3) 0.0255(2) 0.0264(3) -0.0010(2) 0.0014(2) -0.0009(2)
S1S 0.0493(7) 0.0319(6) 0.0387(7) -0.0014(5) 0.0002(6) -0.0015(5)
O1S 0.062(2) 0.0346(19) 0.058(2) 0.0113(17) -0.0003(19) -0.0116(17)
C1S 0.061(4) 0.040(3) 0.072(4) 0.023(3) 0.009(3) 0.004(3)
C2S 0.090(5) 0.053(4) 0.051(4) 0.004(3) -0.012(3) -0.032(3)
N1 0.0325(18) 0.0282(18) 0.031(2) -0.0052(15) 0.0022(15) -0.0014(15)
N2 0.0261(17) 0.0327(19) 0.031(2) 0.0044(16) 0.0040(15) 0.0014(15)
C1 0.0232(19) 0.031(2) 0.032(2) -0.0019(17) 0.0065(17) -0.0019(16)
C2 0.033(2) 0.035(2) 0.032(3) 0.0016(18) 0.008(2) -0.0036(18)
C3 0.030(2) 0.046(3) 0.032(3) 0.005(2) 0.0059(19) 0.004(2)
C4 0.033(2) 0.048(3) 0.021(2) -0.0027(19) 0.0002(18) -0.001(2)
C5 0.029(2) 0.039(2) 0.032(2) -0.002(2) 0.0029(18) 0.0014(19)
C6 0.027(2) 0.035(2) 0.025(2) -0.0012(17) 0.0018(17) -0.0008(17)
C7 0.047(3) 0.029(2) 0.044(3) 0.001(2) 0.002(2) 0.006(2)
C8 0.051(3) 0.034(3) 0.050(3) -0.009(2) 0.000(3) 0.002(2)
C9 0.048(3) 0.039(3) 0.037(3) -0.008(2) 0.003(2) 0.001(2)
C10 0.028(2) 0.031(2) 0.029(2) -0.0018(18) 0.0038(17) -0.0003(17)
C11 0.041(3) 0.035(2) 0.044(3) -0.005(2) 0.007(2) -0.001(2)
C12 0.044(3) 0.035(3) 0.050(3) -0.010(2) 0.003(2) -0.003(2)
C13 0.037(2) 0.048(3) 0.036(3) -0.016(2) 0.003(2) -0.001(2)
C14 0.033(2) 0.044(3) 0.034(3) -0.008(2) 0.009(2) 0.001(2)
C15 0.027(2) 0.030(2) 0.030(2) -0.0041(17) 0.0077(17) -0.0016(17)
C16 0.035(2) 0.033(2) 0.035(3) 0.0051(19) 0.003(2) 0.0014(19)
C17 0.039(3) 0.047(3) 0.032(3) 0.009(2) 0.002(2) 0.005(2)
C18 0.030(2) 0.056(3) 0.029(2) -0.004(2) 0.0016(18) 0.006(2)
Hg1A 0.03004(9) 0.03000(9) 0.02986(10) -0.00001(6) 0.00382(7) -0.00020(6)
Cu1A 0.0304(3) 0.0276(3) 0.0259(3) 0.0014(2) 0.0011(2) -0.0001(2)
S2S 0.0542(7) 0.0297(6) 0.0361(7) 0.0013(5) 0.0015(6) 0.0024(5)
O2S 0.072(3) 0.0341(19) 0.053(2) -0.0115(17) -0.008(2) 0.0134(18)
C3S 0.092(5) 0.049(3) 0.054(4) 0.001(3) -0.006(3) 0.030(3)
C4S 0.061(4) 0.045(3) 0.070(4) -0.018(3) 0.009(3) -0.005(3)
N1A 0.0279(18) 0.0315(19) 0.029(2) -0.0014(15) 0.0053(15) 0.0007(15)
N2A 0.0278(17) 0.0314(19) 0.032(2) -0.0004(15) 0.0040(15) 0.0014(15)
C1A 0.028(2) 0.031(2) 0.033(2) 0.0052(18) 0.0025(18) 0.0017(17)
C2A 0.046(3) 0.035(3) 0.042(3) 0.004(2) 0.004(2) -0.001(2)
C3A 0.049(3) 0.037(3) 0.048(3) 0.012(2) 0.006(2) 0.000(2)
C4A 0.035(2) 0.046(3) 0.040(3) 0.011(2) 0.002(2) 0.005(2)
C5A 0.033(2) 0.042(3) 0.028(2) 0.0063(19) 0.0039(19) 0.0037(19)
C6A 0.026(2) 0.031(2) 0.029(2) 0.0015(17) 0.0057(17) -0.0029(17)
C7A 0.033(2) 0.036(2) 0.033(3) 0.0000(19) 0.0029(19) -0.0023(18)
C8A 0.034(2) 0.046(3) 0.035(3) -0.005(2) 0.000(2) -0.003(2)
C9A 0.031(2) 0.050(3) 0.028(2) 0.003(2) 0.0007(18) -0.005(2)
C10A 0.025(2) 0.038(2) 0.030(2) 0.0006(18) 0.0054(17) 0.0023(17)
C11A 0.027(2) 0.038(3) 0.039(3) -0.0020(19) 0.006(2) -0.0009(18)
C12A 0.029(2) 0.053(3) 0.029(2) -0.007(2) 0.0042(18) -0.003(2)
C13A 0.030(2) 0.049(3) 0.028(2) 0.001(2) 0.0007(18) -0.001(2)
C14A 0.029(2) 0.045(3) 0.030(2) 0.004(2) 0.0043(18) -0.002(2)
C15A 0.025(2) 0.036(2) 0.031(2) 0.0010(18) 0.0046(18) 0.0002(17)
C16A 0.042(3) 0.031(2) 0.042(3) -0.001(2) 0.004(2) -0.003(2)
C17A 0.054(3) 0.039(3) 0.043(3) 0.007(2) -0.001(2) -0.001(2)
C18A 0.044(3) 0.050(3) 0.034(3) 0.013(2) 0.001(2) 0.002(2)
Cl1 0.0714(13) 0.0276(8) 0.0445(11) 0.000 -0.0134(9) 0.000
Cl2 0.0846(15) 0.0270(8) 0.0461(11) 0.000 -0.0015(10) 0.000
Cl3 0.0424(6) 0.0316(6) 0.0388(7) 0.0004(5) 0.0026(5) 0.0024(5)
O1 0.052(8) 0.046(5) 0.049(5) -0.012(4) 0.007(5) -0.032(5)
O2 0.100(9) 0.089(11) 0.100(8) -0.014(8) -0.012(7) -0.037(8)
O1A 0.072(14) 0.050(8) 0.063(8) -0.011(5) 0.031(9) -0.030(9)
O2A 0.121(12) 0.035(6) 0.071(8) -0.002(6) -0.001(8) -0.040(7)
O5 0.100(10) 0.104(12) 0.132(10) 0.032(10) 0.001(8) 0.024(9)
O6 0.116(14) 0.037(7) 0.069(7) -0.006(5) 0.046(10) -0.015(8)
O5A 0.137(12) 0.050(6) 0.062(6) -0.002(5) 0.004(7) 0.046(6)
O6A 0.107(12) 0.036(5) 0.055(6) -0.013(4) 0.032(7) -0.034(6)
O9 0.060(3) 0.074(3) 0.093(4) 0.000(3) -0.017(3) 0.003(2)
O10 0.082(3) 0.051(2) 0.076(3) -0.002(2) 0.039(2) -0.011(2)
O11 0.115(4) 0.057(3) 0.042(2) -0.0058(19) 0.016(2) 0.007(3)
O12 0.092(3) 0.040(2) 0.077(3) 0.010(2) 0.017(2) 0.016(2)

loop_
_atom_type_symbol
_atom_type_description
_atom_type_scat_dispersion_real
_atom_type_scat_dispersion_imag
_atom_type_scat_source
C C 0.0033 0.0016 'International Tables Vol C Tables 4.2.6.8 and 6.1.1.4'
H H 0.0000 0.0000 'International Tables Vol C Tables 4.2.6.8 and 6.1.1.4'
Cl Cl 0.1484 0.1585 'International Tables Vol C Tables 4.2.6.8 and 6.1.1.4'
Cu Cu 0.3201 1.2651 'International Tables Vol C Tables 4.2.6.8 and 6.1.1.4'
Hg Hg -2.3894 9.2266 'International Tables Vol C Tables 4.2.6.8 and 6.1.1.4'
N N 0.0061 0.0033 'International Tables Vol C Tables 4.2.6.8 and 6.1.1.4'
O O 0.0106 0.0060 'International Tables Vol C Tables 4.2.6.8 and 6.1.1.4'
S S 0.1246 0.1234 'International Tables Vol C Tables 4.2.6.8 and 6.1.1.4'

loop_
_geom_angle_atom_site_label_1
_geom_angle_atom_site_label_2
_geom_angle_atom_site_label_3
_geom_angle
_geom_angle_site_symmetry_1
_geom_angle_site_symmetry_3
_geom_angle_publ_flag
C10 Hg1 C1 174.23(17) . . ?
C10 Hg1 Cu1 87.44(12) . . ?
C1 Hg1 Cu1 86.90(12) . . ?
N2 Cu1 N1 166.53(16) . . ?
N2 Cu1 O1S 97.99(15) . . ?
N1 Cu1 O1S 94.15(15) . . ?
N2 Cu1 Hg1 85.71(11) . . ?
N1 Cu1 Hg1 85.95(11) . . ?
O1S Cu1 Hg1 153.96(10) . . ?
O1S S1S C1S 105.2(3) . . ?
O1S S1S C2S 106.6(3) . . ?
C1S S1S C2S 97.5(3) . . ?
S1S O1S Cu1 161.4(3) . . ?
S1S C1S H1SA 109.5 . . ?
S1S C1S H1SB 109.5 . . ?
H1SA C1S H1SB 109.5 . . ?
S1S C1S H1SC 109.5 . . ?
H1SA C1S H1SC 109.5 . . ?
H1SB C1S H1SC 109.5 . . ?
S1S C2S H2SA 109.5 . . ?
S1S C2S H2SB 109.5 . . ?
H2SA C2S H2SB 109.5 . . ?
S1S C2S H2SC 109.5 . . ?
H2SA C2S H2SC 109.5 . . ?
H2SB C2S H2SC 109.5 . . ?
C7 N1 C6 118.5(4) . . ?
C7 N1 Cu1 114.6(3) . . ?
C6 N1 Cu1 126.7(3) . . ?
C16 N2 C15 118.3(4) . . ?
C16 N2 Cu1 114.1(3) . . ?
C15 N2 Cu1 127.6(3) . . ?
C2 C1 C6 118.3(4) . . ?
C2 C1 Hg1 122.7(3) . . ?
C6 C1 Hg1 119.0(3) . . ?
C1 C2 C3 122.7(4) . . ?
C1 C2 H2 118.6 . . ?
C3 C2 H2 118.6 . . ?
C4 C3 C2 119.8(4) . . ?
C4 C3 H3 120.1 . . ?
C2 C3 H3 120.1 . . ?
C3 C4 C5 120.6(4) . . ?
C3 C4 H4 119.7 . . ?
C5 C4 H4 119.7 . . ?
C9 C5 C6 120.7(4) . . ?
C9 C5 C4 120.8(4) . . ?
C6 C5 C4 118.5(4) . . ?
N1 C6 C5 119.4(4) . . ?
N1 C6 C1 120.7(4) . . ?
C5 C6 C1 120.0(4) . . ?
N1 C7 C8 123.6(4) . . ?
N1 C7 H7 118.2 . . ?
C8 C7 H7 118.2 . . ?
C9 C8 C7 118.8(5) . . ?
C9 C8 H8 120.6 . . ?
C7 C8 H8 120.6 . . ?
C8 C9 C5 118.8(5) . . ?
C8 C9 H9 120.6 . . ?
C5 C9 H9 120.6 . . ?
C11 C10 C15 117.8(4) . . ?
C11 C10 Hg1 123.2(3) . . ?
C15 C10 Hg1 118.8(3) . . ?
C10 C11 C12 122.5(5) . . ?
C10 C11 H11 118.8 . . ?
C12 C11 H11 118.8 . . ?
C13 C12 C11 120.4(5) . . ?
C13 C12 H12 119.8 . . ?
C11 C12 H12 119.8 . . ?
C12 C13 C14 120.1(5) . . ?
C12 C13 H13 120.0 . . ?
C14 C13 H13 120.0 . . ?
C18 C14 C15 119.1(4) . . ?
C18 C14 C13 121.2(4) . . ?
C15 C14 C13 119.7(5) . . ?
N2 C15 C14 120.2(4) . . ?
N2 C15 C10 120.3(4) . . ?
C14 C15 C10 119.5(4) . . ?
N2 C16 C17 124.3(5) . . ?
N2 C16 H16 117.8 . . ?
C17 C16 H16 117.8 . . ?
C18 C17 C16 118.2(4) . . ?
C18 C17 H17 120.9 . . ?
C16 C17 H17 120.9 . . ?
C17 C18 C14 119.9(4) . . ?
C17 C18 H18 120.0 . . ?
C14 C18 H18 120.0 . . ?
C10A Hg1A C1A 174.12(17) . . ?
C10A Hg1A Cu1A 86.97(13) . . ?
C1A Hg1A Cu1A 87.47(12) . . ?
N1A Cu1A N2A 167.33(15) . . ?
N1A Cu1A O2S 97.52(14) . . ?
N2A Cu1A O2S 93.90(14) . . ?
N1A Cu1A Hg1A 85.80(11) . . ?
N2A Cu1A Hg1A 86.17(11) . . ?
O2S Cu1A Hg1A 154.91(11) . . ?
O2S S2S C4S 105.4(3) . . ?
O2S S2S C3S 106.6(3) . . ?
C4S S2S C3S 97.9(3) . . ?
S2S O2S Cu1A 168.8(3) . . ?
S2S C3S H3SA 109.5 . . ?
S2S C3S H3SB 109.5 . . ?
H3SA C3S H3SB 109.5 . . ?
S2S C3S H3SC 109.5 . . ?
H3SA C3S H3SC 109.5 . . ?
H3SB C3S H3SC 109.5 . . ?
S2S C4S H4SD 109.5 . . ?
S2S C4S H4SE 109.5 . . ?
H4SD C4S H4SE 109.5 . . ?
S2S C4S H4SF 109.5 . . ?
H4SD C4S H4SF 109.5 . . ?
H4SE C4S H4SF 109.5 . . ?
C7A N1A C6A 117.9(4) . . ?
C7A N1A Cu1A 114.2(3) . . ?
C6A N1A Cu1A 127.8(3) . . ?
C16A N2A C15A 118.7(4) . . ?
C16A N2A Cu1A 114.7(3) . . ?
C15A N2A Cu1A 126.6(3) . . ?
C2A C1A C6A 118.4(4) . . ?
C2A C1A Hg1A 122.6(4) . . ?
C6A C1A Hg1A 118.7(3) . . ?
C1A C2A C3A 121.9(5) . . ?
C1A C2A H2A 119.1 . . ?
C3A C2A H2A 119.1 . . ?
C4A C3A C2A 119.7(5) . . ?
C4A C3A H3A 120.1 . . ?
C2A C3A H3A 120.1 . . ?
C3A C4A C5A 120.9(4) . . ?
C3A C4A H4A 119.5 . . ?
C5A C4A H4A 119.5 . . ?
C4A C5A C6A 119.7(4) . . ?
C4A C5A C9A 122.0(4) . . ?
C6A C5A C9A 118.2(4) . . ?
N1A C6A C5A 120.7(4) . . ?
N1A C6A C1A 120.0(4) . . ?
C5A C6A C1A 119.2(4) . . ?
N1A C7A C8A 124.4(4) . . ?
N1A C7A H7A 117.8 . . ?
C8A C7A H7A 117.8 . . ?
C9A C8A C7A 118.5(4) . . ?
C9A C8A H8A 120.8 . . ?
C7A C8A H8A 120.8 . . ?
C8A C9A C5A 120.2(4) . . ?
C8A C9A H9A 119.9 . . ?
C5A C9A H9A 119.9 . . ?
C11A C10A C15A 117.4(4) . . ?
C11A C10A Hg1A 123.0(3) . . ?
C15A C10A Hg1A 119.5(3) . . ?
C10A C11A C12A 122.6(4) . . ?
C10A C11A H11A 118.7 . . ?
C12A C11A H11A 118.7 . . ?
C13A C12A C11A 120.3(4) . . ?
C13A C12A H12A 119.9 . . ?
C11A C12A H12A 119.9 . . ?
C12A C13A C14A 120.6(4) . . ?
C12A C13A H13A 119.7 . . ?
C14A C13A H13A 119.7 . . ?
C18A C14A C15A 120.1(4) . . ?
C18A C14A C13A 121.6(4) . . ?
C15A C14A C13A 118.3(4) . . ?
N2A C15A C14A 119.0(4) . . ?
N2A C15A C10A 120.2(4) . . ?
C14A C15A C10A 120.8(4) . . ?
N2A C16A C17A 123.8(5) . . ?
N2A C16A H16A 118.1 . . ?
C17A C16A H16A 118.1 . . ?
C18A C17A C16A 119.6(5) . . ?
C18A C17A H17A 120.2 . . ?
C16A C17A H17A 120.2 . . ?
C17A C18A C14A 118.8(5) . . ?
C17A C18A H18A 120.6 . . ?
C14A C18A H18A 120.6 . . ?
O2A Cl1 O2A 68(2) 2_556 . ?
O2A Cl1 O1A 115.8(18) 2_556 . ?
O2A Cl1 O1A 115.3(10) . . ?
O1A Cl1 O1A 117(3) 2_556 . ?
O1 Cl1 O1 109(2) 2_556 . ?
O1 Cl1 O2 99.1(13) 2_556 . ?
O1 Cl1 O2 105.9(8) . . ?
O1 Cl1 O2 105.9(8) 2_556 2_556 ?
O1 Cl1 O2 99.1(13) . 2_556 ?
O2 Cl1 O2 136(2) . 2_556 ?
O6 Cl2 O6 120(2) 2_657 . ?
O5A Cl2 O6A 127.8(11) . 2_657 ?
O5A Cl2 O6A 113.4(12) 2_657 2_657 ?
O6 Cl2 O6A 19.6(13) 2_657 2_657 ?
O6 Cl2 O6A 110.2(7) . 2_657 ?
O5A Cl2 O6A 113.4(11) . . ?
O5A Cl2 O6A 127.8(11) 2_657 . ?
O6A Cl2 O6A 107(2) 2_657 . ?
O6 Cl2 O5 87.3(12) 2_657 . ?
O6 Cl2 O5 109.1(11) . . ?
O6 Cl2 O5 109.1(11) 2_657 2_657 ?
O6 Cl2 O5 87.3(12) . 2_657 ?
O5 Cl2 O5 148(2) . 2_657 ?
O11 Cl3 O9 109.6(3) . . ?
O11 Cl3 O12 110.9(2) . . ?
O9 Cl3 O12 108.5(3) . . ?
O11 Cl3 O10 110.2(3) . . ?
O9 Cl3 O10 107.5(3) . . ?
O12 Cl3 O10 110.1(3) . . ?
Cl1 O2A O2A 56.0(12) . 2_556 ?
Cl2 O5A O5A 57.8(9) . 2_657 ?

loop_
_geom_bond_atom_site_label_1
_geom_bond_atom_site_label_2
_geom_bond_distance
_geom_bond_site_symmetry_2
_geom_bond_publ_flag
Hg1 C10 2.065(4) . ?
Hg1 C1 2.080(4) . ?
Hg1 Cu1 2.6837(5) . ?
Cu1 N2 1.943(4) . ?
Cu1 N1 1.952(4) . ?
Cu1 O1S 2.226(3) . ?
S1S O1S 1.501(4) . ?
S1S C1S 1.769(5) . ?
S1S C2S 1.770(5) . ?
C1S H1SA 0.9800 . ?
C1S H1SB 0.9800 . ?
C1S H1SC 0.9800 . ?
C2S H2SA 0.9800 . ?
C2S H2SB 0.9800 . ?
C2S H2SC 0.9800 . ?
N1 C7 1.326(5) . ?
N1 C6 1.390(5) . ?
N2 C16 1.329(5) . ?
N2 C15 1.388(5) . ?
C1 C2 1.369(6) . ?
C1 C6 1.426(6) . ?
C2 C3 1.401(6) . ?
C2 H2 0.9500 . ?
C3 C4 1.358(7) . ?
C3 H3 0.9500 . ?
C4 C5 1.432(6) . ?
C4 H4 0.9500 . ?
C5 C9 1.392(7) . ?
C5 C6 1.421(6) . ?
C7 C8 1.418(7) . ?
C7 H7 0.9500 . ?
C8 C9 1.367(7) . ?
C8 H8 0.9500 . ?
C9 H9 0.9500 . ?
C10 C11 1.371(6) . ?
C10 C15 1.439(6) . ?
C11 C12 1.410(7) . ?
C11 H11 0.9500 . ?
C12 C13 1.349(7) . ?
C12 H12 0.9500 . ?
C13 C14 1.422(6) . ?
C13 H13 0.9500 . ?
C14 C18 1.411(7) . ?
C14 C15 1.417(6) . ?
C16 C17 1.408(6) . ?
C16 H16 0.9500 . ?
C17 C18 1.362(7) . ?
C17 H17 0.9500 . ?
C18 H18 0.9500 . ?
Hg1A C10A 2.073(4) . ?
Hg1A C1A 2.079(4) . ?
Hg1A Cu1A 2.6786(5) . ?
Cu1A N1A 1.950(4) . ?
Cu1A N2A 1.954(4) . ?
Cu1A O2S 2.254(3) . ?
S2S O2S 1.509(4) . ?
S2S C4S 1.786(5) . ?
S2S C3S 1.787(5) . ?
C3S H3SA 0.9800 . ?
C3S H3SB 0.9800 . ?
C3S H3SC 0.9800 . ?
C4S H4SD 0.9800 . ?
C4S H4SE 0.9800 . ?
C4S H4SF 0.9800 . ?
N1A C7A 1.333(6) . ?
N1A C6A 1.390(5) . ?
N2A C16A 1.321(6) . ?
N2A C15A 1.397(6) . ?
C1A C2A 1.366(6) . ?
C1A C6A 1.437(6) . ?
C2A C3A 1.426(7) . ?
C2A H2A 0.9500 . ?
C3A C4A 1.349(7) . ?
C3A H3A 0.9500 . ?
C4A C5A 1.408(6) . ?
C4A H4A 0.9500 . ?
C5A C6A 1.417(6) . ?
C5A C9A 1.420(6) . ?
C7A C8A 1.398(6) . ?
C7A H7A 0.9500 . ?
C8A C9A 1.357(7) . ?
C8A H8A 0.9500 . ?
C9A H9A 0.9500 . ?
C10A C11A 1.374(6) . ?
C10A C15A 1.428(6) . ?
C11A C12A 1.414(6) . ?
C11A H11A 0.9500 . ?
C12A C13A 1.349(7) . ?
C12A H12A 0.9500 . ?
C13A C14A 1.432(6) . ?
C13A H13A 0.9500 . ?
C14A C18A 1.400(7) . ?
C14A C15A 1.423(6) . ?
C16A C17A 1.396(7) . ?
C16A H16A 0.9500 . ?
C17A C18A 1.359(7) . ?
C17A H17A 0.9500 . ?
C18A H18A 0.9500 . ?
Cl1 O2A 1.388(10) 2_556 ?
Cl1 O2A 1.388(10) . ?
Cl1 O1A 1.408(15) 2_556 ?
Cl1 O1A 1.408(15) . ?
Cl1 O1 1.441(11) 2_556 ?
Cl1 O1 1.441(11) . ?
Cl1 O2 1.470(11) . ?
Cl1 O2 1.470(11) 2_556 ?
Cl2 O5A 1.377(8) . ?
Cl2 O5A 1.377(8) 2_657 ?
Cl2 O6 1.412(14) 2_657 ?
Cl2 O6 1.412(14) . ?
Cl2 O6A 1.429(13) 2_657 ?
Cl2 O6A 1.429(13) . ?
Cl2 O5 1.479(12) . ?
Cl2 O5 1.479(12) 2_657 ?
Cl3 O11 1.411(4) . ?
Cl3 O9 1.418(4) . ?
Cl3 O12 1.425(4) . ?
Cl3 O10 1.437(4) . ?
O2A O2A 1.55(5) 2_556 ?
O5A O5A 1.47(4) 2_657 ?

loop_
_geom_hbond_atom_site_label_D
_geom_hbond_atom_site_label_H
_geom_hbond_atom_site_label_A
_geom_hbond_distance_DH
_geom_hbond_distance_HA
_geom_hbond_distance_DA
_geom_hbond_angle_DHA
_geom_hbond_site_symmetry_A
_geom_hbond_publ_flag
C1S H1SC O9 0.98 2.54 3.341(7) 138.5 . yes
C2S H2SA O2 0.98 2.58 3.471(18) 151.4 5_566 yes
C7 H7 O1S 0.95 2.41 2.985(7) 118.7 . yes
C8 H8 O6A 0.95 2.47 3.160(18) 129.7 4_546 yes
C16 H16 O1S 0.95 2.47 3.087(6) 122.9 . yes
C17 H17 O11 0.95 2.65 3.532(6) 155.1 . yes
C4S H4SF O10 0.98 2.51 3.427(7) 155.5 7_656 yes
C7A H7A O2S 0.95 2.45 3.094(6) 124.6 . yes
C8A H8A O10 0.95 2.48 3.354(6) 153.5 . yes
C16A H16A O2S 0.95 2.39 2.983(6) 119.9 . yes
C17A H17A O1 0.95 2.48 3.222(19) 135.4 3_545 yes

loop_
_geom_torsion_atom_site_label_1
_geom_torsion_atom_site_label_2
_geom_torsion_atom_site_label_3
_geom_torsion_atom_site_label_4
_geom_torsion
_geom_torsion_site_symmetry_1
_geom_torsion_site_symmetry_2
_geom_torsion_site_symmetry_3
_geom_torsion_site_symmetry_4
_geom_torsion_publ_flag
C1S S1S O1S Cu1 -122.8(7) . . . . ?
C2S S1S O1S Cu1 134.4(7) . . . . ?
C6 C1 C2 C3 0.8(7) . . . . ?
Hg1 C1 C2 C3 -179.2(3) . . . . ?
C1 C2 C3 C4 -2.0(7) . . . . ?
C2 C3 C4 C5 0.6(7) . . . . ?
C3 C4 C5 C9 -178.3(5) . . . . ?
C3 C4 C5 C6 1.9(7) . . . . ?
C7 N1 C6 C5 3.1(6) . . . . ?
Cu1 N1 C6 C5 -173.3(3) . . . . ?
C7 N1 C6 C1 -177.3(4) . . . . ?
Cu1 N1 C6 C1 6.2(6) . . . . ?
C9 C5 C6 N1 -3.2(7) . . . . ?
C4 C5 C6 N1 176.6(4) . . . . ?
C9 C5 C6 C1 177.2(4) . . . . ?
C4 C5 C6 C1 -3.0(6) . . . . ?
C2 C1 C6 N1 -177.9(4) . . . . ?
Hg1 C1 C6 N1 2.2(6) . . . . ?
C2 C1 C6 C5 1.7(6) . . . . ?
Hg1 C1 C6 C5 -178.3(3) . . . . ?
C6 N1 C7 C8 0.2(7) . . . . ?
Cu1 N1 C7 C8 177.1(4) . . . . ?
N1 C7 C8 C9 -3.6(8) . . . . ?
C7 C8 C9 C5 3.3(8) . . . . ?
C6 C5 C9 C8 -0.1(7) . . . . ?
C4 C5 C9 C8 -179.9(5) . . . . ?
C15 C10 C11 C12 2.1(7) . . . . ?
Hg1 C10 C11 C12 -172.8(4) . . . . ?
C10 C11 C12 C13 -1.6(8) . . . . ?
C11 C12 C13 C14 0.7(8) . . . . ?
C12 C13 C14 C18 179.7(5) . . . . ?
C12 C13 C14 C15 -0.4(7) . . . . ?
C16 N2 C15 C14 0.9(6) . . . . ?
Cu1 N2 C15 C14 -177.3(3) . . . . ?
C16 N2 C15 C10 178.0(4) . . . . ?
Cu1 N2 C15 C10 -0.1(6) . . . . ?
C18 C14 C15 N2 -2.0(7) . . . . ?
C13 C14 C15 N2 178.1(4) . . . . ?
C18 C14 C15 C10 -179.2(4) . . . . ?
C13 C14 C15 C10 0.9(7) . . . . ?
C11 C10 C15 N2 -178.9(4) . . . . ?
Hg1 C10 C15 N2 -3.8(5) . . . . ?
C11 C10 C15 C14 -1.7(6) . . . . ?
Hg1 C10 C15 C14 173.4(3) . . . . ?
C15 N2 C16 C17 0.1(7) . . . . ?
Cu1 N2 C16 C17 178.5(4) . . . . ?
N2 C16 C17 C18 0.1(7) . . . . ?
C16 C17 C18 C14 -1.3(7) . . . . ?
C15 C14 C18 C17 2.2(7) . . . . ?
C13 C14 C18 C17 -177.9(5) . . . . ?
C4S S2S O2S Cu1A -121.9(12) . . . . ?
C3S S2S O2S Cu1A 134.7(12) . . . . ?
C6A C1A C2A C3A 2.5(7) . . . . ?
Hg1A C1A C2A C3A -171.1(4) . . . . ?
C1A C2A C3A C4A -1.6(8) . . . . ?
C2A C3A C4A C5A 0.0(8) . . . . ?
C3A C4A C5A C6A 0.6(7) . . . . ?
C3A C4A C5A C9A -179.4(5) . . . . ?
C7A N1A C6A C5A 0.2(6) . . . . ?
Cu1A N1A C6A C5A -174.8(3) . . . . ?
C7A N1A C6A C1A 178.2(4) . . . . ?
Cu1A N1A C6A C1A 3.2(6) . . . . ?
C4A C5A C6A N1A 178.4(4) . . . . ?
C9A C5A C6A N1A -1.6(7) . . . . ?
C4A C5A C6A C1A 0.4(7) . . . . ?
C9A C5A C6A C1A -179.6(4) . . . . ?
C2A C1A C6A N1A -180.0(4) . . . . ?
Hg1A C1A C6A N1A -6.1(5) . . . . ?
C2A C1A C6A C5A -1.9(7) . . . . ?
Hg1A C1A C6A C5A 172.0(3) . . . . ?
C6A N1A C7A C8A 0.4(7) . . . . ?
Cu1A N1A C7A C8A 176.1(4) . . . . ?
N1A C7A C8A C9A 0.4(8) . . . . ?
C7A C8A C9A C5A -1.9(7) . . . . ?
C4A C5A C9A C8A -177.6(5) . . . . ?
C6A C5A C9A C8A 2.4(7) . . . . ?
C15A C10A C11A C12A -0.6(7) . . . . ?
Hg1A C10A C11A C12A -179.5(3) . . . . ?
C10A C11A C12A C13A -0.7(7) . . . . ?
C11A C12A C13A C14A 0.2(7) . . . . ?
C12A C13A C14A C18A -179.0(5) . . . . ?
C12A C13A C14A C15A 1.6(7) . . . . ?
C16A N2A C15A C14A 3.5(6) . . . . ?
Cu1A N2A C15A C14A -174.2(3) . . . . ?
C16A N2A C15A C10A -177.4(4) . . . . ?
Cu1A N2A C15A C10A 4.9(6) . . . . ?
C18A C14A C15A N2A -3.3(7) . . . . ?
C13A C14A C15A N2A 176.2(4) . . . . ?
C18A C14A C15A C10A 177.6(4) . . . . ?
C13A C14A C15A C10A -2.9(6) . . . . ?
C11A C10A C15A N2A -176.6(4) . . . . ?
Hg1A C10A C15A N2A 2.2(6) . . . . ?
C11A C10A C15A C14A 2.4(6) . . . . ?
Hg1A C10A C15A C14A -178.7(3) . . . . ?
C15A N2A C16A C17A -1.3(7) . . . . ?
Cu1A N2A C16A C17A 176.7(4) . . . . ?
N2A C16A C17A C18A -1.3(8) . . . . ?
C16A C17A C18A C14A 1.5(8) . . . . ?
C15A C14A C18A C17A 0.8(7) . . . . ?
C13A C14A C18A C17A -178.7(5) . . . . ?
O1A Cl1 O2A O2A 108.5(13) 2_556 . . 2_556 ?
O1A Cl1 O2A O2A -109(2) . . . 2_556 ?
O6A Cl2 O5A O5A -100.6(19) 2_657 . . 2_657 ?
O6A Cl2 O5A O5A 122.2(10) . . . 2_657 ?
